data_7712501
loop_
_publ_author_name
'Yi, Cheng'
'Zhang, Shi-Hui'
'Zhao, Liang'
'Yao, Nian-Tao'
'Zhao, Guo-Hui'
'Meng, Yin-Shan'
'Liu, Tao'

_publ_section_title
;
 Constructing Spin Crossover-Fluorescence Bifunctional Iron(II) complexes
 based on Tetraphenyl Ethylene-Decorated AIEgen
;
_journal_name_full 'Dalton Transactions'
_journal_paper_doi 10.1039/D2DT04130H
_journal_year 2023
_chemical_formula_moiety 'C78 H58 Fe N10, 2(Cl O4), 0.737(C H2 Cl2), 2(C H4 O), 1[], 1[CH3OH], 1[], 0.5[]'
_chemical_formula_sum 'C81.74 H71.47 Cl3.47 Fe N10 O11'
_chemical_formula_weight 1548.81
_chemical_properties_physical Hygroscopic
_space_group_crystal_system triclinic
_space_group_IT_number 2
_space_group_name_Hall '-P 1'
_space_group_name_H-M_alt 'P -1'
_atom_sites_solution_hydrogens geom
_atom_sites_solution_primary iterative
_audit_creation_date 2023-02-06
_audit_creation_method
;
Olex2 1.3
(compiled Nov 21 2019 18:26:39 for OlexSys, GUI svn.r6003)
;
_audit_update_record
;
2023-02-09 deposited with the CCDC.	2023-02-24 downloaded from the CCDC.
;
_cell_angle_alpha 63.904(5)
_cell_angle_beta 84.196(6)
_cell_angle_gamma 86.212(7)
_cell_formula_units_Z 2
_cell_length_a 13.207(3)
_cell_length_b 17.273(3)
_cell_length_c 19.209(3)
_cell_measurement_reflns_used 9788
_cell_measurement_temperature 273.99
_cell_measurement_theta_max 25.32
_cell_measurement_theta_min 2.36
_cell_volume 3914.0(13)
_computing_cell_refinement 'SAINT V8.38A (Bruker, 2018)'
_computing_data_collection 'SAINT V8.38A (Bruker, 2018)'
_computing_data_reduction 'SAINT V8.38A (Bruker, 2018)'
_computing_molecular_graphics 'Olex2 1.3 (Dolomanov et al., 2009)'
_computing_publication_material 'Olex2 1.3 (Dolomanov et al., 2009)'
_computing_structure_refinement 'olex2.refine 1.3 (Bourhis et al., 2015)'
_computing_structure_solution 'olex2.solve 1.3 (Bourhis et al., 2015)'
_diffrn_ambient_temperature 273.99
_diffrn_measured_fraction_theta_full 0.998
_diffrn_measured_fraction_theta_max 0.995
_diffrn_measurement_device_type 'Bruker APEX-II CCD'
_diffrn_measurement_method '\f and \w scans'
_diffrn_radiation_type MoK\a
_diffrn_radiation_wavelength 0.71073
_diffrn_reflns_av_R_equivalents 0.0661
_diffrn_reflns_av_unetI/netI 0.0619
_diffrn_reflns_Laue_measured_fraction_full 0.998
_diffrn_reflns_Laue_measured_fraction_max 0.995
_diffrn_reflns_limit_h_max 14
_diffrn_reflns_limit_h_min -15
_diffrn_reflns_limit_k_max 20
_diffrn_reflns_limit_k_min -20
_diffrn_reflns_limit_l_max 23
_diffrn_reflns_limit_l_min -23
_diffrn_reflns_number 57443
_diffrn_reflns_point_group_measured_fraction_full 0.998
_diffrn_reflns_point_group_measured_fraction_max 0.995
_diffrn_reflns_theta_full 25.242
_diffrn_reflns_theta_max 25.379
_diffrn_reflns_theta_min 2.364
_diffrn_standards_number 0
_exptl_absorpt_coefficient_mu 0.377
_exptl_absorpt_correction_T_max 0.8929
_exptl_absorpt_correction_T_min 0.5440
_exptl_absorpt_correction_type multi-scan
_exptl_absorpt_process_details SADABS
_exptl_crystal_colour yellow
_exptl_crystal_colour_primary yellow
_exptl_crystal_density_diffrn 1.314
_exptl_crystal_description prism
_exptl_crystal_F_000 1610
_exptl_crystal_preparation 'Magnetic properties,Luminescent'
_exptl_crystal_size_max 0.05
_exptl_crystal_size_mid 0.005
_exptl_crystal_size_min 0.001
_refine_diff_density_max 0.988
_refine_diff_density_min -0.429
_refine_diff_density_rms 0.059
_refine_ls_extinction_method none
_refine_ls_goodness_of_fit_ref 1.031
_refine_ls_hydrogen_treatment constr
_refine_ls_matrix_type full
_refine_ls_number_parameters 960
_refine_ls_number_reflns 14309
_refine_ls_number_restraints 7
_refine_ls_restrained_S_all 1.039
_refine_ls_R_factor_all 0.0946
_refine_ls_R_factor_gt 0.0620
_refine_ls_shift/su_max 0.001
_refine_ls_shift/su_mean 0.000
_refine_ls_structure_factor_coef Fsqd
_refine_ls_weighting_details 'w=1/[\s^2^(Fo^2^)+(0.0830P)^2^+3.5751P] where P=(Fo^2^+2Fc^2^)/3'
_refine_ls_weighting_scheme calc
_refine_ls_wR_factor_gt 0.1611
_refine_ls_wR_factor_ref 0.1829
_reflns_Friedel_coverage 0.000
_reflns_number_gt 9940
_reflns_number_total 14309
_reflns_threshold_expression 'I > 2\s(I)'
_cod_data_source_file d2dt04130h2.cif
_cod_data_source_block 275k1_sq
_cod_original_cell_volume 3914.0(12)
_cod_database_code 7712501
_shelx_shelxl_version_number 2018/3
_shelx_space_group_comment
;
The symmetry employed for this shelxl refinement is uniquely defined
by the following loop, which should always be used as a source of
symmetry information in preference to the above space-group names.
They are only intended as comments.
;
_shelx_estimated_absorpt_t_max 1.000
_shelx_estimated_absorpt_t_min 0.981
_olex2_refinement_description
;
1. Fixed Uiso
 At 1.2 times of:
  All C(H) groups, All C(H,H) groups
 At 1.5 times of:
  All C(H,H,H) groups, All O(H) groups
2. Restrained distances
 H10a-O1_$1
 2.3 with sigma of 0.02
3. Uiso/Uaniso restraints and constraints
Uanis(O7) \\sim Ueq: with sigma of 0.01 and sigma for terminal atoms of 0.02
4. Others
 Sof(Cl3)=Sof(Cl4)=Sof(C79)=Sof(H79a)=Sof(H79b)=FVAR(1)
5.a Secondary CH2 refined with riding coordinates:
 C79(H79a,H79b)
5.b Aromatic/amide H refined with riding coordinates:
 C1(H1), C2(H2), C3(H3), C4(H4), C5(H5), C6(H6), C8(H8), C10(H10), C12(H12),
 C13(H13), C15(H15), C16(H16), C18(H18), C19(H19), C22(H22), C23(H23), C24(H24),
  C25(H25), C26(H26), C29(H29), C30(H30), C31(H31), C32(H32), C33(H33),
 C35(H35), C36(H36), C37(H37), C38(H38), C39(H39), C40(H40), C41(H41), C42(H42),
  C43(H43), C44(H44), C45(H45), C47(H47), C49(H49), C51(H51), C52(H52),
 C54(H54), C55(H55), C57(H57), C58(H58), C61(H61), C62(H62), C63(H63), C64(H64),
  C65(H65), C68(H68), C69(H69), C70(H70), C71(H71), C72(H72), C74(H74),
 C75(H75), C76(H76), C77(H77), C78(H78)
5.c Idealised Me refined as rotating group:
 C80(H80a,H80b,H80c), C81(H81a,H81b,H81c)
5.d Idealised tetrahedral OH refined as rotating group:
 O9(H9), O10(H10a)
;
_platon_squeeze_special_details
;
A solvent mask was calculated and 36 electrons were 
found in a volume of 280\%A^3^ in 4 voids per unit cell. 
This is consistent with the presence of 
1[CH3OH] per Asymmetric Unit 
which account for 36 electrons 
per unit cell.
;
_platon_squeeze_void_probe_radius 1.20
_olex2_submission_special_instructions 'No special instructions were received'

loop_
_space_group_symop_operation_xyz
'x, y, z'
'-x, -y, -z'

loop_
_atom_site_label
_atom_site_type_symbol
_atom_site_fract_x
_atom_site_fract_y
_atom_site_fract_z
_atom_site_U_iso_or_equiv
_atom_site_adp_type
_atom_site_occupancy
_atom_site_site_symmetry_order
_atom_site_calc_flag
_atom_site_refinement_flags_posn
_atom_site_refinement_flags_adp
_atom_site_refinement_flags_occupancy
_atom_site_disorder_assembly
_atom_site_disorder_group
Fe1 Fe 0.75849(4) 0.73863(3) 0.74739(2) 0.03950(15) Uani 1 1 d . . . . .
N1 N 0.6885(2) 0.68232(16) 0.86197(13) 0.0330(6) Uani 1 1 d . . . . .
N2 N 0.6033(2) 0.70892(19) 0.73844(14) 0.0435(7) Uani 1 1 d . . . . .
N3 N 0.8751(2) 0.72990(18) 0.82272(14) 0.0420(7) Uani 1 1 d . . . . .
N4 N 0.8282(2) 0.80105(18) 0.63194(14) 0.0413(7) Uani 1 1 d . . . . .
N5 N 0.7262(2) 0.87759(19) 0.70643(16) 0.0516(8) Uani 1 1 d . . . . .
N6 N 0.8316(2) 0.63655(19) 0.72005(15) 0.0465(7) Uani 1 1 d . . . . .
N7 N 0.5446(2) 0.67706(17) 0.80763(14) 0.0384(6) Uani 1 1 d . . . . .
N8 N 0.8443(2) 0.69124(17) 0.90041(14) 0.0362(6) Uani 1 1 d . . . . .
N9 N 0.8846(2) 0.66741(19) 0.64756(15) 0.0451(7) Uani 1 1 d . . . . .
N10 N 0.7670(2) 0.92791(19) 0.63272(16) 0.0520(8) Uani 1 1 d . . . . .
C1 C 0.5401(3) 0.7173(3) 0.68612(19) 0.0553(10) Uani 1 1 d . . . . .
H1 H 0.559031 0.737595 0.633208 0.066 Uiso 1 1 calc R U . . .
C2 C 0.4422(3) 0.6922(3) 0.7195(2) 0.0603(11) Uani 1 1 d . . . . .
H2 H 0.385402 0.692609 0.694451 0.072 Uiso 1 1 calc R U . . .
C3 C 0.4477(3) 0.6670(3) 0.7971(2) 0.0517(9) Uani 1 1 d . . . . .
H3 H 0.394405 0.646527 0.835623 0.062 Uiso 1 1 calc R U . . .
C4 C 0.9739(3) 0.7419(3) 0.8198(2) 0.0507(9) Uani 1 1 d . . . . .
H4 H 1.015547 0.767957 0.774042 0.061 Uiso 1 1 calc R U . . .
C5 C 1.0074(3) 0.7101(3) 0.8944(2) 0.0587(10) Uani 1 1 d . . . . .
H5 H 1.073205 0.710598 0.907389 0.070 Uiso 1 1 calc R U . . .
C6 C 0.9234(3) 0.6786(3) 0.9439(2) 0.0509(9) Uani 1 1 d . . . . .
H6 H 0.920858 0.652919 0.997920 0.061 Uiso 1 1 calc R U . . .
C7 C 0.5914(2) 0.6608(2) 0.87621(16) 0.0353(7) Uani 1 1 d . . . . .
C8 C 0.5423(3) 0.6256(2) 0.94928(17) 0.0386(7) Uani 1 1 d . . . . .
H8 H 0.474601 0.609976 0.956913 0.046 Uiso 1 1 calc R U . . .
C9 C 0.5968(3) 0.6138(2) 1.01213(17) 0.0391(8) Uani 1 1 d . . . . .
C10 C 0.6990(2) 0.6353(2) 0.99811(16) 0.0372(7) Uani 1 1 d . . . . .
H10 H 0.737476 0.627452 1.038757 0.045 Uiso 1 1 calc R U . . .
C11 C 0.7416(2) 0.66824(19) 0.92285(16) 0.0339(7) Uani 1 1 d . . . . .
C12 C 0.5429(3) 0.5802(2) 1.09018(17) 0.0441(8) Uani 1 1 d . . . . .
H12 H 0.481847 0.552993 1.096756 0.053 Uiso 1 1 calc R U . . .
C13 C 0.5727(3) 0.5848(2) 1.15176(17) 0.0437(8) Uani 1 1 d . . . . .
H13 H 0.635435 0.609189 1.146181 0.052 Uiso 1 1 calc R U . . .
C14 C 0.5156(3) 0.5548(2) 1.22832(17) 0.0390(8) Uani 1 1 d . . . . .
C15 C 0.4307(3) 0.5039(2) 1.24834(18) 0.0446(8) Uani 1 1 d . . . . .
H15 H 0.410033 0.485893 1.213056 0.054 Uiso 1 1 calc R U . . .
C16 C 0.3761(3) 0.4794(2) 1.31995(18) 0.0440(8) Uani 1 1 d . . . . .
H16 H 0.320342 0.444290 1.332305 0.053 Uiso 1 1 calc R U . . .
C17 C 0.4032(3) 0.5065(2) 1.37369(17) 0.0393(8) Uani 1 1 d . . . . .
C18 C 0.4888(3) 0.5570(2) 1.35416(18) 0.0480(9) Uani 1 1 d . . . . .
H18 H 0.508593 0.575840 1.389103 0.058 Uiso 1 1 calc R U . . .
C19 C 0.5446(3) 0.5794(3) 1.28371(18) 0.0485(9) Uani 1 1 d . . . . .
H19 H 0.602785 0.611522 1.272726 0.058 Uiso 1 1 calc R U . . .
C20 C 0.3339(3) 0.4876(2) 1.44572(17) 0.0401(8) Uani 1 1 d . . . . .
C21 C 0.2831(3) 0.5652(2) 1.44980(18) 0.0427(8) Uani 1 1 d . . . . .
C22 C 0.2551(3) 0.6355(3) 1.3822(2) 0.0550(10) Uani 1 1 d . . . . .
H22 H 0.266893 0.633071 1.334668 0.066 Uiso 1 1 calc R U . . .
C23 C 0.2096(3) 0.7095(3) 1.3849(3) 0.0667(12) Uani 1 1 d . . . . .
H23 H 0.191447 0.755965 1.339433 0.080 Uiso 1 1 calc R U . . .
C24 C 0.1917(3) 0.7136(3) 1.4550(3) 0.0694(12) Uani 1 1 d . . . . .
H24 H 0.160672 0.762613 1.456912 0.083 Uiso 1 1 calc R U . . .
C25 C 0.2193(3) 0.6458(3) 1.5218(3) 0.0646(11) Uani 1 1 d . . . . .
H25 H 0.206952 0.649086 1.568989 0.077 Uiso 1 1 calc R U . . .
C26 C 0.2653(3) 0.5725(2) 1.5200(2) 0.0531(9) Uani 1 1 d . . . . .
H26 H 0.284688 0.527338 1.565912 0.064 Uiso 1 1 calc R U . . .
C27 C 0.3138(3) 0.4059(2) 1.49907(17) 0.0404(8) Uani 1 1 d . . . . .
C28 C 0.3754(3) 0.3289(2) 1.50226(17) 0.0409(8) Uani 1 1 d . . . . .
C29 C 0.4815(3) 0.3279(3) 1.4950(2) 0.0531(9) Uani 1 1 d . . . . .
H29 H 0.515898 0.377784 1.483999 0.064 Uiso 1 1 calc R U . . .
C30 C 0.5367(4) 0.2528(3) 1.5040(3) 0.0684(12) Uani 1 1 d . . . . .
H30 H 0.607441 0.252779 1.499453 0.082 Uiso 1 1 calc R U . . .
C31 C 0.4872(4) 0.1795(3) 1.5196(2) 0.0699(12) Uani 1 1 d . . . . .
H31 H 0.524380 0.129723 1.525153 0.084 Uiso 1 1 calc R U . . .
C32 C 0.3826(4) 0.1788(3) 1.5270(2) 0.0641(11) Uani 1 1 d . . . . .
H32 H 0.349234 0.128629 1.537447 0.077 Uiso 1 1 calc R U . . .
C33 C 0.3265(3) 0.2527(2) 1.51900(19) 0.0510(9) Uani 1 1 d . . . . .
H33 H 0.255769 0.251451 1.524827 0.061 Uiso 1 1 calc R U . . .
C34 C 0.2251(3) 0.3847(2) 1.55873(18) 0.0447(8) Uani 1 1 d . . . . .
C35 C 0.2361(4) 0.3317(2) 1.63693(19) 0.0588(10) Uani 1 1 d . . . . .
H35 H 0.300277 0.310468 1.653359 0.071 Uiso 1 1 calc R U . . .
C36 C 0.1520(5) 0.3104(3) 1.6906(2) 0.0779(15) Uani 1 1 d . . . . .
H36 H 0.160145 0.275166 1.742804 0.093 Uiso 1 1 calc R U . . .
C37 C 0.0566(5) 0.3412(3) 1.6669(3) 0.0848(18) Uani 1 1 d . . . . .
H37 H 0.000701 0.327712 1.703321 0.102 Uiso 1 1 calc R U . . .
C38 C 0.0437(4) 0.3914(3) 1.5902(3) 0.0781(15) Uani 1 1 d . . . . .
H38 H -0.021184 0.410542 1.574128 0.094 Uiso 1 1 calc R U . . .
C39 C 0.1277(3) 0.4138(3) 1.5362(2) 0.0565(10) Uani 1 1 d . . . . .
H39 H 0.118677 0.449006 1.484128 0.068 Uiso 1 1 calc R U . . .
C40 C 0.8544(3) 0.5539(2) 0.7534(2) 0.0586(10) Uani 1 1 d . . . . .
H40 H 0.829475 0.515963 0.803175 0.070 Uiso 1 1 calc R U . . .
C41 C 0.9214(4) 0.5303(3) 0.7041(3) 0.0684(12) Uani 1 1 d . . . . .
H41 H 0.947651 0.475347 0.714524 0.082 Uiso 1 1 calc R U . . .
C42 C 0.9400(3) 0.6036(3) 0.6385(2) 0.0594(10) Uani 1 1 d . . . . .
H42 H 0.982993 0.609022 0.595258 0.071 Uiso 1 1 calc R U . . .
C43 C 0.6788(4) 0.9334(3) 0.7300(2) 0.0688(12) Uani 1 1 d . . . . .
H43 H 0.643578 0.917636 0.778520 0.083 Uiso 1 1 calc R U . . .
C44 C 0.6882(4) 1.0181(3) 0.6732(3) 0.0856(16) Uani 1 1 d . . . . .
H44 H 0.661687 1.067766 0.676359 0.103 Uiso 1 1 calc R U . . .
C45 C 0.7433(4) 1.0127(3) 0.6132(3) 0.0731(13) Uani 1 1 d . . . . .
H45 H 0.762348 1.058891 0.566092 0.088 Uiso 1 1 calc R U . . .
C46 C 0.8793(3) 0.7562(2) 0.59843(17) 0.0420(8) Uani 1 1 d . . . . .
C47 C 0.9226(3) 0.7938(3) 0.5225(2) 0.0505(9) Uani 1 1 d . . . . .
H47 H 0.956107 0.760426 0.499917 0.061 Uiso 1 1 calc R U . . .
C48 C 0.9144(3) 0.8837(2) 0.48082(19) 0.0498(9) Uani 1 1 d . . . . .
C49 C 0.8633(3) 0.9305(3) 0.5164(2) 0.0542(10) Uani 1 1 d . . . . .
H49 H 0.857433 0.990244 0.490299 0.065 Uiso 1 1 calc R U . . .
C50 C 0.8212(3) 0.8870(2) 0.59118(18) 0.0463(8) Uani 1 1 d . . . . .
C51 C 0.9592(3) 0.9295(3) 0.3999(2) 0.0581(10) Uani 1 1 d . . . . .
H51 H 0.967448 0.988560 0.380505 0.070 Uiso 1 1 calc R U . . .
C52 C 0.9880(3) 0.8940(3) 0.35344(19) 0.0533(9) Uani 1 1 d . . . . .
H52 H 0.980225 0.834716 0.373866 0.064 Uiso 1 1 calc R U . . .
C53 C 1.0315(3) 0.9369(2) 0.27246(18) 0.0462(8) Uani 1 1 d . . . . .
C54 C 1.0422(3) 0.8898(2) 0.22945(19) 0.0480(9) Uani 1 1 d . . . . .
H54 H 1.021452 0.832898 0.252459 0.058 Uiso 1 1 calc R U . . .
C55 C 1.0828(3) 0.9254(2) 0.15327(18) 0.0441(8) Uani 1 1 d . . . . .
H55 H 1.088048 0.892277 0.125757 0.053 Uiso 1 1 calc R U . . .
C56 C 1.1161(3) 1.0099(2) 0.11666(17) 0.0405(8) Uani 1 1 d . . . . .
C57 C 1.1032(3) 1.0582(2) 0.15924(19) 0.0502(9) Uani 1 1 d . . . . .
H57 H 1.122524 1.115482 0.135896 0.060 Uiso 1 1 calc R U . . .
C58 C 1.0619(3) 1.0222(3) 0.2359(2) 0.0566(10) Uani 1 1 d . . . . .
H58 H 1.054397 1.055602 0.263170 0.068 Uiso 1 1 calc R U . . .
C59 C 1.1614(3) 1.0480(2) 0.03474(17) 0.0393(8) Uani 1 1 d . . . . .
C60 C 1.1186(3) 1.1343(2) -0.01658(17) 0.0410(8) Uani 1 1 d . . . . .
C61 C 1.0146(3) 1.1504(2) -0.0148(2) 0.0503(9) Uani 1 1 d . . . . .
H61 H 0.971390 1.106842 0.019021 0.060 Uiso 1 1 calc R U . . .
C62 C 0.9733(4) 1.2305(3) -0.0627(2) 0.0622(11) Uani 1 1 d . . . . .
H62 H 0.903089 1.239805 -0.061635 0.075 Uiso 1 1 calc R U . . .
C63 C 1.0366(4) 1.2958(3) -0.1115(2) 0.0630(12) Uani 1 1 d . . . . .
H63 H 1.009480 1.349509 -0.143445 0.076 Uiso 1 1 calc R U . . .
C64 C 1.1399(4) 1.2817(2) -0.1131(2) 0.0616(11) Uani 1 1 d . . . . .
H64 H 1.182570 1.326126 -0.145957 0.074 Uiso 1 1 calc R U . . .
C65 C 1.1814(3) 1.2021(2) -0.06646(19) 0.0501(9) Uani 1 1 d . . . . .
H65 H 1.251675 1.193587 -0.068227 0.060 Uiso 1 1 calc R U . . .
C66 C 1.2344(3) 1.0054(2) 0.00893(17) 0.0417(8) Uani 1 1 d . . . . .
C67 C 1.2840(3) 0.9232(2) 0.06301(19) 0.0462(8) Uani 1 1 d . . . . .
C68 C 1.3212(3) 0.9137(3) 0.1316(2) 0.0616(11) Uani 1 1 d . . . . .
H68 H 1.319981 0.960643 0.143242 0.074 Uiso 1 1 calc R U . . .
C69 C 1.3598(4) 0.8348(3) 0.1828(3) 0.0797(14) Uani 1 1 d . . . . .
H69 H 1.383261 0.828780 0.228963 0.096 Uiso 1 1 calc R U . . .
C70 C 1.3639(4) 0.7650(3) 0.1657(3) 0.0880(17) Uani 1 1 d . . . . .
H70 H 1.389795 0.712130 0.200401 0.106 Uiso 1 1 calc R U . . .
C71 C 1.3300(4) 0.7737(3) 0.0983(3) 0.0817(15) Uani 1 1 d . . . . .
H71 H 1.332806 0.726604 0.086702 0.098 Uiso 1 1 calc R U . . .
C72 C 1.2913(3) 0.8526(3) 0.0464(2) 0.0634(11) Uani 1 1 d . . . . .
H72 H 1.269810 0.858168 -0.000266 0.076 Uiso 1 1 calc R U . . .
C73 C 1.2684(3) 1.0350(2) -0.07534(18) 0.0444(8) Uani 1 1 d . . . . .
C74 C 1.3709(3) 1.0411(3) -0.1005(2) 0.0671(12) Uani 1 1 d . . . . .
H74 H 1.419086 1.028112 -0.064555 0.081 Uiso 1 1 calc R U . . .
C75 C 1.4027(4) 1.0660(4) -0.1777(3) 0.0863(16) Uani 1 1 d . . . . .
H75 H 1.471949 1.068987 -0.193234 0.104 Uiso 1 1 calc R U . . .
C76 C 1.3332(4) 1.0865(3) -0.2318(2) 0.0789(14) Uani 1 1 d . . . . .
H76 H 1.354863 1.104833 -0.284101 0.095 Uiso 1 1 calc R U . . .
C77 C 1.2311(4) 1.0797(3) -0.2082(2) 0.0665(12) Uani 1 1 d . . . . .
H77 H 1.183479 1.092407 -0.244488 0.080 Uiso 1 1 calc R U . . .
C78 C 1.1991(3) 1.0540(2) -0.13069(19) 0.0524(9) Uani 1 1 d . . . . .
H78 H 1.129812 1.049394 -0.115325 0.063 Uiso 1 1 calc R U . . .
Cl1 Cl 0.76264(7) 0.42344(7) 0.97893(6) 0.0587(3) Uani 1 1 d . . . . .
O1 O 0.7817(6) 0.3457(4) 0.9799(4) 0.208(3) Uani 1 1 d . . . . .
O2 O 0.8533(3) 0.4680(4) 0.9629(3) 0.153(2) Uani 1 1 d . . . . .
O3 O 0.7215(3) 0.4122(3) 1.0531(2) 0.1203(15) Uani 1 1 d . . . . .
O4 O 0.6956(3) 0.4750(3) 0.9234(2) 0.1014(12) Uani 1 1 d . . . . .
Cl2 Cl 1.14977(8) 0.80928(6) 0.62638(6) 0.0608(3) Uani 1 1 d . . . . .
O5 O 1.0730(4) 0.8652(3) 0.6291(3) 0.1394(18) Uani 1 1 d . . . . .
O6 O 1.1027(4) 0.7290(2) 0.6449(2) 0.1107(13) Uani 1 1 d . . . . .
O7 O 1.2004(6) 0.8387(3) 0.5573(3) 0.223(4) Uani 1 1 d . U . . .
O8 O 1.2048(5) 0.7928(5) 0.6893(4) 0.195(3) Uani 1 1 d . . . . .
Cl3 Cl 1.06803(19) 0.51452(13) 0.86881(12) 0.1034(8) Uani 0.737(4) 1 d . . P . .
Cl4 Cl 1.2072(2) 0.51602(16) 0.74238(14) 0.1352(12) Uani 0.737(4) 1 d . . P . .
C79 C 1.1666(7) 0.5605(5) 0.8055(4) 0.102(3) Uani 0.737(4) 1 d . . P . .
H79A H 1.223417 0.558644 0.834499 0.122 Uiso 0.737(4) 1 calc R U P . .
H79B H 1.148821 0.620702 0.774809 0.122 Uiso 0.737(4) 1 calc R U P . .
O9 O 0.5445(4) 0.8459(4) 0.8905(3) 0.1336(17) Uani 1 1 d . . . . .
H9 H 0.482812 0.848989 0.887367 0.200 Uiso 1 1 calc R U . . .
C80 C 0.5651(5) 0.8489(4) 0.9583(4) 0.1032(18) Uani 1 1 d . . . . .
H80A H 0.635630 0.861103 0.955507 0.155 Uiso 1 1 calc R U . . .
H80B H 0.550276 0.794323 1.001686 0.155 Uiso 1 1 calc R U . . .
H80C H 0.523594 0.893370 0.964844 0.155 Uiso 1 1 calc R U . . .
O10 O 0.3487(5) 0.7957(4) 0.8881(4) 0.157(2) Uani 1 1 d . . . . .
H10A H 0.324456 0.750060 0.920420 0.236 Uiso 1 1 calc DR U . . .
C81 C 0.2777(10) 0.8419(5) 0.8370(6) 0.189(5) Uani 1 1 d . . . . .
H81A H 0.305418 0.896078 0.800051 0.284 Uiso 1 1 calc R U . . .
H81B H 0.218010 0.852125 0.865026 0.284 Uiso 1 1 calc R U . . .
H81C H 0.259874 0.809891 0.810086 0.284 Uiso 1 1 calc R U . . .

loop_
_atom_site_aniso_label
_atom_site_aniso_U_11
_atom_site_aniso_U_22
_atom_site_aniso_U_33
_atom_site_aniso_U_23
_atom_site_aniso_U_13
_atom_site_aniso_U_12
Fe1 0.0442(3) 0.0472(3) 0.0204(2) -0.00968(19) 0.00689(18) -0.0079(2)
N1 0.0358(15) 0.0370(14) 0.0223(12) -0.0104(10) 0.0030(10) -0.0023(11)
N2 0.0476(17) 0.0559(17) 0.0226(12) -0.0133(12) 0.0019(12) -0.0064(14)
N3 0.0435(17) 0.0496(16) 0.0270(13) -0.0128(12) 0.0086(12) -0.0083(13)
N4 0.0386(16) 0.0562(18) 0.0260(13) -0.0152(13) 0.0018(11) -0.0057(13)
N5 0.059(2) 0.0527(18) 0.0325(14) -0.0111(13) 0.0082(13) -0.0043(15)
N6 0.0539(19) 0.0495(18) 0.0311(14) -0.0144(13) 0.0051(13) -0.0054(14)
N7 0.0373(16) 0.0508(16) 0.0243(12) -0.0147(11) 0.0019(11) -0.0024(12)
N8 0.0353(15) 0.0450(15) 0.0260(12) -0.0142(11) 0.0029(11) -0.0044(12)
N9 0.0451(17) 0.0581(18) 0.0354(14) -0.0243(14) 0.0031(12) -0.0031(14)
N10 0.062(2) 0.0482(18) 0.0352(15) -0.0108(13) 0.0060(14) -0.0010(15)
C1 0.062(3) 0.071(3) 0.0290(17) -0.0166(17) -0.0055(17) -0.007(2)
C2 0.049(2) 0.087(3) 0.046(2) -0.028(2) -0.0128(18) -0.001(2)
C3 0.040(2) 0.072(3) 0.0446(19) -0.0267(18) 0.0003(16) -0.0055(18)
C4 0.040(2) 0.067(2) 0.0428(19) -0.0236(18) 0.0119(16) -0.0119(18)
C5 0.038(2) 0.084(3) 0.056(2) -0.032(2) -0.0016(17) -0.004(2)
C6 0.045(2) 0.071(2) 0.0353(17) -0.0212(17) -0.0042(16) -0.0023(18)
C7 0.0371(19) 0.0389(17) 0.0267(15) -0.0126(13) 0.0005(13) 0.0025(14)
C8 0.0362(18) 0.0459(19) 0.0310(16) -0.0159(14) 0.0079(13) -0.0058(15)
C9 0.045(2) 0.0419(18) 0.0257(15) -0.0121(13) 0.0054(14) -0.0008(15)
C10 0.0391(19) 0.0468(19) 0.0227(14) -0.0132(13) 0.0013(13) -0.0014(15)
C11 0.0390(18) 0.0349(16) 0.0253(14) -0.0119(12) 0.0026(13) -0.0009(14)
C12 0.046(2) 0.053(2) 0.0283(16) -0.0139(15) 0.0073(14) -0.0075(16)
C13 0.041(2) 0.054(2) 0.0275(16) -0.0123(14) 0.0084(14) -0.0061(16)
C14 0.0389(19) 0.0477(19) 0.0255(15) -0.0130(14) 0.0048(13) -0.0017(15)
C15 0.053(2) 0.055(2) 0.0270(15) -0.0199(15) 0.0044(15) -0.0094(17)
C16 0.047(2) 0.053(2) 0.0308(16) -0.0172(15) 0.0086(14) -0.0157(16)
C17 0.0410(19) 0.0486(19) 0.0241(14) -0.0131(14) 0.0044(13) -0.0026(15)
C18 0.048(2) 0.069(2) 0.0320(17) -0.0264(17) 0.0054(15) -0.0155(18)
C19 0.041(2) 0.072(2) 0.0328(17) -0.0225(17) 0.0066(14) -0.0156(18)
C20 0.0394(19) 0.052(2) 0.0266(15) -0.0160(14) 0.0029(13) -0.0053(15)
C21 0.041(2) 0.0463(19) 0.0363(17) -0.0160(15) 0.0098(14) -0.0074(15)
C22 0.053(2) 0.060(2) 0.044(2) -0.0168(18) 0.0045(17) -0.0009(19)
C23 0.058(3) 0.054(2) 0.071(3) -0.015(2) 0.000(2) 0.005(2)
C24 0.054(3) 0.061(3) 0.096(4) -0.040(3) 0.010(2) -0.003(2)
C25 0.064(3) 0.072(3) 0.069(3) -0.045(2) 0.019(2) -0.010(2)
C26 0.062(3) 0.057(2) 0.0400(19) -0.0227(17) 0.0111(17) -0.0119(19)
C27 0.043(2) 0.052(2) 0.0281(15) -0.0185(15) 0.0002(14) -0.0052(16)
C28 0.044(2) 0.052(2) 0.0250(15) -0.0144(14) -0.0022(14) -0.0038(16)
C29 0.049(2) 0.059(2) 0.046(2) -0.0185(17) -0.0040(17) 0.0005(18)
C30 0.054(3) 0.079(3) 0.068(3) -0.028(2) -0.013(2) 0.012(2)
C31 0.081(3) 0.065(3) 0.063(3) -0.028(2) -0.014(2) 0.020(3)
C32 0.088(4) 0.049(2) 0.053(2) -0.0196(18) -0.007(2) -0.001(2)
C33 0.056(2) 0.058(2) 0.0388(18) -0.0205(17) 0.0028(16) -0.0078(19)
C34 0.054(2) 0.049(2) 0.0310(16) -0.0183(15) 0.0095(15) -0.0088(17)
C35 0.081(3) 0.057(2) 0.0312(18) -0.0152(16) 0.0108(18) -0.011(2)
C36 0.130(5) 0.055(3) 0.039(2) -0.0167(19) 0.032(3) -0.020(3)
C37 0.100(4) 0.051(3) 0.093(4) -0.034(3) 0.065(3) -0.024(3)
C38 0.060(3) 0.054(3) 0.113(4) -0.037(3) 0.036(3) -0.015(2)
C39 0.049(2) 0.054(2) 0.060(2) -0.0208(19) 0.0108(18) -0.0110(18)
C40 0.079(3) 0.047(2) 0.0412(19) -0.0113(17) -0.0019(19) -0.005(2)
C41 0.084(3) 0.054(2) 0.070(3) -0.031(2) -0.003(2) 0.008(2)
C42 0.071(3) 0.060(2) 0.051(2) -0.030(2) 0.0037(19) 0.004(2)
C43 0.086(3) 0.063(3) 0.053(2) -0.025(2) 0.010(2) 0.005(2)
C44 0.121(5) 0.061(3) 0.067(3) -0.028(2) 0.013(3) 0.015(3)
C45 0.096(4) 0.045(2) 0.060(3) -0.0084(19) 0.002(2) 0.003(2)
C46 0.042(2) 0.051(2) 0.0270(15) -0.0115(14) 0.0007(14) -0.0062(16)
C47 0.046(2) 0.067(2) 0.0406(18) -0.0266(18) 0.0060(16) -0.0011(18)
C48 0.052(2) 0.052(2) 0.0321(17) -0.0056(15) -0.0025(16) -0.0055(17)
C49 0.059(2) 0.056(2) 0.0353(18) -0.0103(16) 0.0048(17) 0.0005(19)
C50 0.049(2) 0.045(2) 0.0307(16) -0.0032(15) -0.0002(15) -0.0071(16)
C51 0.070(3) 0.054(2) 0.0389(19) -0.0126(17) 0.0087(18) -0.003(2)
C52 0.057(2) 0.060(2) 0.0336(18) -0.0134(16) 0.0024(16) -0.0028(19)
C53 0.048(2) 0.051(2) 0.0299(16) -0.0090(15) 0.0036(15) -0.0060(17)
C54 0.056(2) 0.044(2) 0.0352(17) -0.0094(15) 0.0037(16) -0.0097(17)
C55 0.051(2) 0.044(2) 0.0345(17) -0.0157(15) 0.0026(15) -0.0052(16)
C56 0.046(2) 0.0421(19) 0.0276(15) -0.0116(14) 0.0024(14) -0.0003(15)
C57 0.074(3) 0.0391(19) 0.0325(17) -0.0127(15) 0.0090(17) -0.0106(18)
C58 0.076(3) 0.060(2) 0.0366(18) -0.0261(18) 0.0048(18) -0.004(2)
C59 0.047(2) 0.0376(17) 0.0266(15) -0.0083(13) 0.0007(14) -0.0029(15)
C60 0.055(2) 0.0398(18) 0.0250(15) -0.0125(13) 0.0008(14) -0.0009(16)
C61 0.058(2) 0.046(2) 0.0438(19) -0.0183(16) 0.0022(17) 0.0005(18)
C62 0.070(3) 0.059(3) 0.062(2) -0.031(2) -0.020(2) 0.019(2)
C63 0.097(4) 0.042(2) 0.046(2) -0.0146(18) -0.020(2) 0.009(2)
C64 0.097(4) 0.043(2) 0.0372(19) -0.0103(16) 0.001(2) -0.015(2)
C65 0.065(3) 0.043(2) 0.0352(17) -0.0112(15) 0.0032(16) -0.0066(18)
C66 0.045(2) 0.0429(19) 0.0293(15) -0.0099(14) 0.0028(14) -0.0008(15)
C67 0.041(2) 0.050(2) 0.0363(17) -0.0101(15) 0.0030(15) 0.0020(16)
C68 0.059(3) 0.061(3) 0.052(2) -0.0125(19) -0.0116(19) 0.002(2)
C69 0.071(3) 0.084(4) 0.056(3) -0.004(2) -0.020(2) 0.007(3)
C70 0.084(4) 0.059(3) 0.080(3) 0.003(3) -0.004(3) 0.020(3)
C71 0.095(4) 0.052(3) 0.083(3) -0.021(2) 0.007(3) 0.016(2)
C72 0.071(3) 0.058(2) 0.056(2) -0.023(2) 0.001(2) 0.012(2)
C73 0.046(2) 0.047(2) 0.0337(17) -0.0136(15) 0.0027(15) 0.0021(16)
C74 0.047(2) 0.097(3) 0.046(2) -0.023(2) 0.0045(18) -0.001(2)
C75 0.057(3) 0.130(5) 0.052(3) -0.026(3) 0.021(2) -0.010(3)
C76 0.081(3) 0.103(4) 0.038(2) -0.021(2) 0.016(2) -0.002(3)
C77 0.072(3) 0.086(3) 0.039(2) -0.026(2) -0.0061(19) 0.009(2)
C78 0.050(2) 0.067(2) 0.0378(18) -0.0216(17) 0.0019(16) 0.0029(19)
Cl1 0.0486(6) 0.0655(6) 0.0569(5) -0.0243(5) 0.0032(4) 0.0032(5)
O1 0.302(9) 0.139(5) 0.240(7) -0.137(5) -0.081(6) 0.104(5)
O2 0.072(3) 0.225(6) 0.113(3) -0.022(3) 0.003(2) -0.066(3)
O3 0.113(3) 0.166(4) 0.065(2) -0.039(2) 0.029(2) -0.034(3)
O4 0.076(2) 0.121(3) 0.091(3) -0.029(2) -0.025(2) 0.016(2)
Cl2 0.0686(7) 0.0561(6) 0.0505(5) -0.0186(4) 0.0020(5) 0.0033(5)
O5 0.159(5) 0.075(3) 0.170(4) -0.050(3) 0.017(4) 0.025(3)
O6 0.143(4) 0.062(2) 0.109(3) -0.020(2) -0.003(3) -0.018(2)
O7 0.384(9) 0.112(4) 0.144(4) -0.060(3) 0.179(5) -0.087(5)
O8 0.151(5) 0.265(8) 0.176(6) -0.088(5) -0.073(4) -0.030(5)
Cl3 0.141(2) 0.0816(13) 0.0890(13) -0.0373(10) -0.0082(12) -0.0149(12)
Cl4 0.122(2) 0.1136(18) 0.1071(17) -0.0011(13) 0.0105(14) 0.0422(15)
C79 0.133(7) 0.065(4) 0.088(5) -0.013(4) -0.006(5) -0.019(4)
O9 0.126(4) 0.146(4) 0.106(3) -0.042(3) 0.036(3) -0.010(4)
C80 0.112(5) 0.084(4) 0.108(5) -0.038(3) -0.007(4) 0.003(3)
O10 0.212(7) 0.133(4) 0.140(5) -0.070(4) -0.006(4) -0.041(4)
C81 0.300(15) 0.105(6) 0.145(8) -0.026(5) -0.083(9) 0.005(7)

loop_
_atom_type_symbol
_atom_type_description
_atom_type_scat_dispersion_real
_atom_type_scat_dispersion_imag
_atom_type_scat_source
C C 0.0033 0.0016 'International Tables Vol C Tables 4.2.6.8 and 6.1.1.4'
Cl Cl 0.1484 0.1585 'International Tables Vol C Tables 4.2.6.8 and 6.1.1.4'
Fe Fe 0.3463 0.8444 'International Tables Vol C Tables 4.2.6.8 and 6.1.1.4'
H H 0.0000 0.0000 'International Tables Vol C Tables 4.2.6.8 and 6.1.1.4'
N N 0.0061 0.0033 'International Tables Vol C Tables 4.2.6.8 and 6.1.1.4'
O O 0.0106 0.0060 'International Tables Vol C Tables 4.2.6.8 and 6.1.1.4'

loop_
_geom_angle_atom_site_label_1
_geom_angle_atom_site_label_2
_geom_angle_atom_site_label_3
_geom_angle
_geom_angle_site_symmetry_1
_geom_angle_site_symmetry_3
_geom_angle_publ_flag
N1 Fe1 N2 73.47(10) . . ?
N1 Fe1 N3 74.06(10) . . ?
N1 Fe1 N4 177.37(10) . . ?
N1 Fe1 N5 104.36(10) . . ?
N1 Fe1 N6 108.97(10) . . ?
N2 Fe1 N5 94.39(12) . . ?
N2 Fe1 N6 95.20(11) . . ?
N3 Fe1 N2 147.41(9) . . ?
N3 Fe1 N5 96.17(12) . . ?
N3 Fe1 N6 92.69(11) . . ?
N4 Fe1 N2 107.14(10) . . ?
N4 Fe1 N3 105.42(10) . . ?
N4 Fe1 N5 73.08(10) . . ?
N4 Fe1 N6 73.59(10) . . ?
N6 Fe1 N5 146.67(10) . . ?
C7 N1 Fe1 121.5(2) . . ?
C7 N1 C11 118.0(2) . . ?
C11 N1 Fe1 120.4(2) . . ?
N7 N2 Fe1 114.15(19) . . ?
C1 N2 Fe1 141.2(2) . . ?
C1 N2 N7 104.4(3) . . ?
N8 N3 Fe1 114.2(2) . . ?
C4 N3 Fe1 140.5(2) . . ?
C4 N3 N8 104.8(3) . . ?
C46 N4 Fe1 121.0(2) . . ?
C46 N4 C50 118.2(3) . . ?
C50 N4 Fe1 120.8(2) . . ?
N10 N5 Fe1 114.6(2) . . ?
C43 N5 Fe1 140.9(3) . . ?
C43 N5 N10 104.5(3) . . ?
N9 N6 Fe1 113.4(2) . . ?
C40 N6 Fe1 140.8(2) . . ?
C40 N6 N9 105.1(3) . . ?
N2 N7 C7 118.1(3) . . ?
C3 N7 N2 111.1(3) . . ?
C3 N7 C7 130.8(3) . . ?
N3 N8 C11 118.5(2) . . ?
C6 N8 N3 111.0(3) . . ?
C6 N8 C11 130.5(3) . . ?
N6 N9 C46 118.7(3) . . ?
C42 N9 N6 110.8(3) . . ?
C42 N9 C46 130.4(3) . . ?
N5 N10 C50 118.2(3) . . ?
C45 N10 N5 109.9(3) . . ?
C45 N10 C50 131.9(3) . . ?
N2 C1 H1 124.0 . . ?
N2 C1 C2 112.1(3) . . ?
C2 C1 H1 124.0 . . ?
C1 C2 H2 127.5 . . ?
C3 C2 C1 105.0(3) . . ?
C3 C2 H2 127.5 . . ?
N7 C3 C2 107.4(3) . . ?
N7 C3 H3 126.3 . . ?
C2 C3 H3 126.3 . . ?
N3 C4 H4 124.4 . . ?
N3 C4 C5 111.3(3) . . ?
C5 C4 H4 124.4 . . ?
C4 C5 H5 127.3 . . ?
C6 C5 C4 105.4(3) . . ?
C6 C5 H5 127.3 . . ?
N8 C6 C5 107.5(3) . . ?
N8 C6 H6 126.2 . . ?
C5 C6 H6 126.2 . . ?
N1 C7 N7 112.6(2) . . ?
N1 C7 C8 123.6(3) . . ?
C8 C7 N7 123.9(3) . . ?
C7 C8 H8 120.9 . . ?
C7 C8 C9 118.2(3) . . ?
C9 C8 H8 120.9 . . ?
C8 C9 C12 118.3(3) . . ?
C10 C9 C8 118.8(3) . . ?
C10 C9 C12 122.9(3) . . ?
C9 C10 H10 120.8 . . ?
C11 C10 C9 118.4(3) . . ?
C11 C10 H10 120.8 . . ?
N1 C11 N8 112.6(2) . . ?
N1 C11 C10 122.9(3) . . ?
C10 C11 N8 124.5(3) . . ?
C9 C12 H12 116.8 . . ?
C13 C12 C9 126.5(3) . . ?
C13 C12 H12 116.8 . . ?
C12 C13 H13 117.1 . . ?
C12 C13 C14 125.9(3) . . ?
C14 C13 H13 117.1 . . ?
C15 C14 C13 122.5(3) . . ?
C15 C14 C19 117.3(3) . . ?
C19 C14 C13 120.1(3) . . ?
C14 C15 H15 119.4 . . ?
C16 C15 C14 121.2(3) . . ?
C16 C15 H15 119.4 . . ?
C15 C16 H16 119.4 . . ?
C15 C16 C17 121.2(3) . . ?
C17 C16 H16 119.4 . . ?
C16 C17 C18 117.8(3) . . ?
C16 C17 C20 118.8(3) . . ?
C18 C17 C20 123.0(3) . . ?
C17 C18 H18 119.6 . . ?
C19 C18 C17 120.9(3) . . ?
C19 C18 H18 119.6 . . ?
C14 C19 H19 119.2 . . ?
C18 C19 C14 121.5(3) . . ?
C18 C19 H19 119.2 . . ?
C21 C20 C17 114.5(3) . . ?
C27 C20 C17 121.9(3) . . ?
C27 C20 C21 123.4(3) . . ?
C22 C21 C20 120.4(3) . . ?
C22 C21 C26 117.5(3) . . ?
C26 C21 C20 122.1(3) . . ?
C21 C22 H22 119.5 . . ?
C23 C22 C21 121.0(4) . . ?
C23 C22 H22 119.5 . . ?
C22 C23 H23 120.1 . . ?
C24 C23 C22 119.9(4) . . ?
C24 C23 H23 120.1 . . ?
C23 C24 H24 119.9 . . ?
C25 C24 C23 120.2(4) . . ?
C25 C24 H24 119.9 . . ?
C24 C25 H25 119.7 . . ?
C24 C25 C26 120.7(4) . . ?
C26 C25 H25 119.7 . . ?
C21 C26 H26 119.6 . . ?
C25 C26 C21 120.8(4) . . ?
C25 C26 H26 119.6 . . ?
C20 C27 C28 123.5(3) . . ?
C20 C27 C34 122.6(3) . . ?
C28 C27 C34 113.9(3) . . ?
C29 C28 C27 122.2(3) . . ?
C29 C28 C33 118.0(3) . . ?
C33 C28 C27 119.6(3) . . ?
C28 C29 H29 119.7 . . ?
C28 C29 C30 120.6(4) . . ?
C30 C29 H29 119.7 . . ?
C29 C30 H30 119.9 . . ?
C31 C30 C29 120.3(4) . . ?
C31 C30 H30 119.9 . . ?
C30 C31 H31 119.9 . . ?
C30 C31 C32 120.2(4) . . ?
C32 C31 H31 119.9 . . ?
C31 C32 H32 119.9 . . ?
C31 C32 C33 120.3(4) . . ?
C33 C32 H32 119.9 . . ?
C28 C33 H33 119.7 . . ?
C32 C33 C28 120.6(4) . . ?
C32 C33 H33 119.7 . . ?
C35 C34 C27 121.6(4) . . ?
C39 C34 C27 120.2(3) . . ?
C39 C34 C35 118.1(3) . . ?
C34 C35 H35 119.8 . . ?
C36 C35 C34 120.5(4) . . ?
C36 C35 H35 119.8 . . ?
C35 C36 H36 119.9 . . ?
C37 C36 C35 120.3(4) . . ?
C37 C36 H36 119.9 . . ?
C36 C37 H37 119.8 . . ?
C38 C37 C36 120.3(4) . . ?
C38 C37 H37 119.8 . . ?
C37 C38 H38 120.1 . . ?
C37 C38 C39 119.7(5) . . ?
C39 C38 H38 120.1 . . ?
C34 C39 H39 119.4 . . ?
C38 C39 C34 121.1(4) . . ?
C38 C39 H39 119.4 . . ?
N6 C40 H40 124.5 . . ?
N6 C40 C41 111.0(3) . . ?
C41 C40 H40 124.5 . . ?
C40 C41 H41 127.0 . . ?
C42 C41 C40 106.0(4) . . ?
C42 C41 H41 127.0 . . ?
N9 C42 C41 107.1(3) . . ?
N9 C42 H42 126.4 . . ?
C41 C42 H42 126.4 . . ?
N5 C43 H43 124.1 . . ?
N5 C43 C44 111.8(4) . . ?
C44 C43 H43 124.1 . . ?
C43 C44 H44 127.4 . . ?
C45 C44 C43 105.3(4) . . ?
C45 C44 H44 127.4 . . ?
N10 C45 H45 125.7 . . ?
C44 C45 N10 108.5(4) . . ?
C44 C45 H45 125.7 . . ?
N4 C46 N9 113.1(3) . . ?
N4 C46 C47 122.9(3) . . ?
C47 C46 N9 124.0(3) . . ?
C46 C47 H47 121.0 . . ?
C46 C47 C48 118.0(3) . . ?
C48 C47 H47 121.0 . . ?
C47 C48 C51 121.8(3) . . ?
C49 C48 C47 119.0(3) . . ?
C49 C48 C51 119.3(3) . . ?
C48 C49 H49 120.7 . . ?
C50 C49 C48 118.6(4) . . ?
C50 C49 H49 120.7 . . ?
N4 C50 N10 113.3(3) . . ?
N4 C50 C49 123.3(3) . . ?
C49 C50 N10 123.4(3) . . ?
C48 C51 H51 117.2 . . ?
C52 C51 C48 125.5(4) . . ?
C52 C51 H51 117.2 . . ?
C51 C52 H52 116.3 . . ?
C51 C52 C53 127.4(4) . . ?
C53 C52 H52 116.3 . . ?
C54 C53 C52 118.0(3) . . ?
C54 C53 C58 117.8(3) . . ?
C58 C53 C52 124.2(3) . . ?
C53 C54 H54 119.3 . . ?
C55 C54 C53 121.4(3) . . ?
C55 C54 H54 119.3 . . ?
C54 C55 H55 119.3 . . ?
C54 C55 C56 121.4(3) . . ?
C56 C55 H55 119.3 . . ?
C55 C56 C57 117.3(3) . . ?
C55 C56 C59 121.4(3) . . ?
C57 C56 C59 121.3(3) . . ?
C56 C57 H57 119.4 . . ?
C58 C57 C56 121.1(3) . . ?
C58 C57 H57 119.4 . . ?
C53 C58 H58 119.5 . . ?
C57 C58 C53 121.0(3) . . ?
C57 C58 H58 119.5 . . ?
C56 C59 C60 115.1(3) . . ?
C66 C59 C56 121.8(3) . . ?
C66 C59 C60 123.0(3) . . ?
C61 C60 C59 120.5(3) . . ?
C61 C60 C65 117.7(3) . . ?
C65 C60 C59 121.7(3) . . ?
C60 C61 H61 119.4 . . ?
C60 C61 C62 121.3(4) . . ?
C62 C61 H61 119.4 . . ?
C61 C62 H62 120.1 . . ?
C63 C62 C61 119.7(4) . . ?
C63 C62 H62 120.1 . . ?
C62 C63 H63 120.1 . . ?
C64 C63 C62 119.8(4) . . ?
C64 C63 H63 120.1 . . ?
C63 C64 H64 119.6 . . ?
C63 C64 C65 120.8(4) . . ?
C65 C64 H64 119.6 . . ?
C60 C65 H65 119.7 . . ?
C64 C65 C60 120.6(4) . . ?
C64 C65 H65 119.7 . . ?
C59 C66 C67 122.1(3) . . ?
C59 C66 C73 122.8(3) . . ?
C73 C66 C67 115.1(3) . . ?
C68 C67 C66 122.2(3) . . ?
C72 C67 C66 119.8(3) . . ?
C72 C67 C68 117.9(3) . . ?
C67 C68 H68 119.8 . . ?
C69 C68 C67 120.4(4) . . ?
C69 C68 H68 119.8 . . ?
C68 C69 H69 119.7 . . ?
C70 C69 C68 120.5(5) . . ?
C70 C69 H69 119.7 . . ?
C69 C70 H70 120.1 . . ?
C71 C70 C69 119.8(4) . . ?
C71 C70 H70 120.1 . . ?
C70 C71 H71 119.9 . . ?
C70 C71 C72 120.2(5) . . ?
C72 C71 H71 119.9 . . ?
C67 C72 C71 121.1(4) . . ?
C67 C72 H72 119.5 . . ?
C71 C72 H72 119.5 . . ?
C74 C73 C66 120.9(3) . . ?
C74 C73 C78 117.5(3) . . ?
C78 C73 C66 121.5(3) . . ?
C73 C74 H74 119.4 . . ?
C75 C74 C73 121.2(4) . . ?
C75 C74 H74 119.4 . . ?
C74 C75 H75 119.8 . . ?
C76 C75 C74 120.5(4) . . ?
C76 C75 H75 119.8 . . ?
C75 C76 H76 120.3 . . ?
C75 C76 C77 119.5(4) . . ?
C77 C76 H76 120.3 . . ?
C76 C77 H77 119.9 . . ?
C76 C77 C78 120.1(4) . . ?
C78 C77 H77 119.9 . . ?
C73 C78 H78 119.4 . . ?
C77 C78 C73 121.2(4) . . ?
C77 C78 H78 119.4 . . ?
O1 Cl1 O2 110.2(4) . . ?
O1 Cl1 O3 108.9(4) . . ?
O1 Cl1 O4 113.0(3) . . ?
O2 Cl1 O3 107.2(3) . . ?
O2 Cl1 O4 107.9(3) . . ?
O4 Cl1 O3 109.3(3) . . ?
O5 Cl2 O6 106.5(3) . . ?
O5 Cl2 O8 105.3(4) . . ?
O7 Cl2 O5 111.5(4) . . ?
O7 Cl2 O6 110.9(3) . . ?
O7 Cl2 O8 117.0(5) . . ?
O8 Cl2 O6 104.9(4) . . ?
Cl3 C79 Cl4 116.6(5) . . ?
Cl3 C79 H79A 108.1 . . ?
Cl3 C79 H79B 108.1 . . ?
Cl4 C79 H79A 108.1 . . ?
Cl4 C79 H79B 108.1 . . ?
H79A C79 H79B 107.3 . . ?
C80 O9 H9 109.5 . . ?
O9 C80 H80A 109.5 . . ?
O9 C80 H80B 109.5 . . ?
O9 C80 H80C 109.5 . . ?
H80A C80 H80B 109.5 . . ?
H80A C80 H80C 109.5 . . ?
H80B C80 H80C 109.5 . . ?
C81 O10 H10A 109.5 . . ?
O10 C81 H81A 109.5 . . ?
O10 C81 H81B 109.5 . . ?
O10 C81 H81C 109.5 . . ?
H81A C81 H81B 109.5 . . ?
H81A C81 H81C 109.5 . . ?
H81B C81 H81C 109.5 . . ?

loop_
_geom_bond_atom_site_label_1
_geom_bond_atom_site_label_2
_geom_bond_distance
_geom_bond_site_symmetry_2
_geom_bond_publ_flag
Fe1 N1 2.114(2) . ?
Fe1 N2 2.186(3) . ?
Fe1 N3 2.171(3) . ?
Fe1 N4 2.132(3) . ?
Fe1 N5 2.198(3) . ?
Fe1 N6 2.192(3) . ?
N1 C7 1.327(4) . ?
N1 C11 1.346(4) . ?
N2 N7 1.369(3) . ?
N2 C1 1.324(5) . ?
N3 N8 1.369(3) . ?
N3 C4 1.327(5) . ?
N4 C46 1.323(4) . ?
N4 C50 1.342(4) . ?
N5 N10 1.369(4) . ?
N5 C43 1.331(5) . ?
N6 N9 1.383(4) . ?
N6 C40 1.310(5) . ?
N7 C3 1.350(5) . ?
N7 C7 1.419(4) . ?
N8 C6 1.350(4) . ?
N8 C11 1.409(4) . ?
N9 C42 1.348(5) . ?
N9 C46 1.405(4) . ?
N10 C45 1.365(5) . ?
N10 C50 1.400(5) . ?
C1 H1 0.9300 . ?
C1 C2 1.390(6) . ?
C2 H2 0.9300 . ?
C2 C3 1.364(5) . ?
C3 H3 0.9300 . ?
C4 H4 0.9300 . ?
C4 C5 1.398(5) . ?
C5 H5 0.9300 . ?
C5 C6 1.356(5) . ?
C6 H6 0.9300 . ?
C7 C8 1.370(4) . ?
C8 H8 0.9300 . ?
C8 C9 1.399(5) . ?
C9 C10 1.391(5) . ?
C9 C12 1.471(4) . ?
C10 H10 0.9300 . ?
C10 C11 1.373(4) . ?
C12 H12 0.9300 . ?
C12 C13 1.319(5) . ?
C13 H13 0.9300 . ?
C13 C14 1.469(4) . ?
C14 C15 1.387(5) . ?
C14 C19 1.399(5) . ?
C15 H15 0.9300 . ?
C15 C16 1.385(4) . ?
C16 H16 0.9300 . ?
C16 C17 1.390(5) . ?
C17 C18 1.391(5) . ?
C17 C20 1.498(4) . ?
C18 H18 0.9300 . ?
C18 C19 1.378(4) . ?
C19 H19 0.9300 . ?
C20 C21 1.489(5) . ?
C20 C27 1.355(5) . ?
C21 C22 1.396(5) . ?
C21 C26 1.404(5) . ?
C22 H22 0.9300 . ?
C22 C23 1.395(6) . ?
C23 H23 0.9300 . ?
C23 C24 1.374(6) . ?
C24 H24 0.9300 . ?
C24 C25 1.367(6) . ?
C25 H25 0.9300 . ?
C25 C26 1.381(5) . ?
C26 H26 0.9300 . ?
C27 C28 1.493(5) . ?
C27 C34 1.495(4) . ?
C28 C29 1.394(5) . ?
C28 C33 1.397(5) . ?
C29 H29 0.9300 . ?
C29 C30 1.395(6) . ?
C30 H30 0.9300 . ?
C30 C31 1.363(7) . ?
C31 H31 0.9300 . ?
C31 C32 1.375(7) . ?
C32 H32 0.9300 . ?
C32 C33 1.388(6) . ?
C33 H33 0.9300 . ?
C34 C35 1.390(5) . ?
C34 C39 1.389(5) . ?
C35 H35 0.9300 . ?
C35 C36 1.385(6) . ?
C36 H36 0.9300 . ?
C36 C37 1.376(8) . ?
C37 H37 0.9300 . ?
C37 C38 1.363(7) . ?
C38 H38 0.9300 . ?
C38 C39 1.389(5) . ?
C39 H39 0.9300 . ?
C40 H40 0.9300 . ?
C40 C41 1.403(6) . ?
C41 H41 0.9300 . ?
C41 C42 1.352(6) . ?
C42 H42 0.9300 . ?
C43 H43 0.9300 . ?
C43 C44 1.392(6) . ?
C44 H44 0.9300 . ?
C44 C45 1.335(6) . ?
C45 H45 0.9300 . ?
C46 C47 1.387(4) . ?
C47 H47 0.9300 . ?
C47 C48 1.402(5) . ?
C48 C49 1.377(5) . ?
C48 C51 1.478(5) . ?
C49 H49 0.9300 . ?
C49 C50 1.372(5) . ?
C51 H51 0.9300 . ?
C51 C52 1.303(5) . ?
C52 H52 0.9300 . ?
C52 C53 1.470(4) . ?
C53 C54 1.385(5) . ?
C53 C58 1.391(5) . ?
C54 H54 0.9300 . ?
C54 C55 1.379(4) . ?
C55 H55 0.9300 . ?
C55 C56 1.392(5) . ?
C56 C57 1.396(5) . ?
C56 C59 1.489(4) . ?
C57 H57 0.9300 . ?
C57 C58 1.389(5) . ?
C58 H58 0.9300 . ?
C59 C60 1.491(4) . ?
C59 C66 1.359(4) . ?
C60 C61 1.384(5) . ?
C60 C65 1.399(5) . ?
C61 H61 0.9300 . ?
C61 C62 1.394(5) . ?
C62 H62 0.9300 . ?
C62 C63 1.374(6) . ?
C63 H63 0.9300 . ?
C63 C64 1.369(6) . ?
C64 H64 0.9300 . ?
C64 C65 1.381(5) . ?
C65 H65 0.9300 . ?
C66 C67 1.498(5) . ?
C66 C73 1.496(4) . ?
C67 C68 1.391(5) . ?
C67 C72 1.384(5) . ?
C68 H68 0.9300 . ?
C68 C69 1.384(6) . ?
C69 H69 0.9300 . ?
C69 C70 1.376(7) . ?
C70 H70 0.9300 . ?
C70 C71 1.356(7) . ?
C71 H71 0.9300 . ?
C71 C72 1.389(6) . ?
C72 H72 0.9300 . ?
C73 C74 1.385(5) . ?
C73 C78 1.388(5) . ?
C74 H74 0.9300 . ?
C74 C75 1.379(5) . ?
C75 H75 0.9300 . ?
C75 C76 1.370(7) . ?
C76 H76 0.9300 . ?
C76 C77 1.374(6) . ?
C77 H77 0.9300 . ?
C77 C78 1.382(5) . ?
C78 H78 0.9300 . ?
Cl1 O1 1.342(5) . ?
Cl1 O2 1.400(4) . ?
Cl1 O3 1.405(4) . ?
Cl1 O4 1.402(3) . ?
Cl2 O5 1.367(4) . ?
Cl2 O6 1.439(4) . ?
Cl2 O7 1.318(4) . ?
Cl2 O8 1.385(5) . ?
Cl3 C79 1.665(8) . ?
Cl4 C79 1.726(9) . ?
C79 H79A 0.9700 . ?
C79 H79B 0.9700 . ?
O9 H9 0.8200 . ?
O9 C80 1.381(7) . ?
C80 H80A 0.9600 . ?
C80 H80B 0.9600 . ?
C80 H80C 0.9600 . ?
O10 H10A 0.8200 . ?
O10 C81 1.371(10) . ?
C81 H81A 0.9600 . ?
C81 H81B 0.9600 . ?
C81 H81C 0.9600 . ?

loop_
_geom_torsion_atom_site_label_1
_geom_torsion_atom_site_label_2
_geom_torsion_atom_site_label_3
_geom_torsion_atom_site_label_4
_geom_torsion
_geom_torsion_site_symmetry_1
_geom_torsion_site_symmetry_2
_geom_torsion_site_symmetry_3
_geom_torsion_site_symmetry_4
_geom_torsion_publ_flag
Fe1 N1 C7 N7 2.1(3) . . . . ?
Fe1 N1 C7 C8 -178.8(2) . . . . ?
Fe1 N1 C11 N8 -2.6(3) . . . . ?
Fe1 N1 C11 C10 177.2(2) . . . . ?
Fe1 N2 N7 C3 174.8(2) . . . . ?
Fe1 N2 N7 C7 -4.8(3) . . . . ?
Fe1 N2 C1 C2 -172.7(3) . . . . ?
Fe1 N3 N8 C6 172.6(2) . . . . ?
Fe1 N3 N8 C11 -5.0(3) . . . . ?
Fe1 N3 C4 C5 -169.8(3) . . . . ?
Fe1 N4 C46 N9 -2.4(4) . . . . ?
Fe1 N4 C46 C47 177.6(3) . . . . ?
Fe1 N4 C50 N10 1.2(4) . . . . ?
Fe1 N4 C50 C49 -179.1(3) . . . . ?
Fe1 N5 N10 C45 -179.6(3) . . . . ?
Fe1 N5 N10 C50 1.7(4) . . . . ?
Fe1 N5 C43 C44 179.2(4) . . . . ?
Fe1 N6 N9 C42 170.9(3) . . . . ?
Fe1 N6 N9 C46 -5.1(4) . . . . ?
Fe1 N6 C40 C41 -168.2(3) . . . . ?
N1 C7 C8 C9 1.7(5) . . . . ?
N2 N7 C3 C2 0.3(4) . . . . ?
N2 N7 C7 N1 2.0(4) . . . . ?
N2 N7 C7 C8 -177.1(3) . . . . ?
N2 C1 C2 C3 -0.2(5) . . . . ?
N3 N8 C6 C5 0.7(4) . . . . ?
N3 N8 C11 N1 5.0(4) . . . . ?
N3 N8 C11 C10 -174.8(3) . . . . ?
N3 C4 C5 C6 -0.6(5) . . . . ?
N4 C46 C47 C48 2.2(6) . . . . ?
N5 N10 C45 C44 0.2(6) . . . . ?
N5 N10 C50 N4 -1.9(5) . . . . ?
N5 N10 C50 C49 178.4(4) . . . . ?
N5 C43 C44 C45 0.1(7) . . . . ?
N6 N9 C42 C41 1.7(5) . . . . ?
N6 N9 C46 N4 4.9(4) . . . . ?
N6 N9 C46 C47 -175.0(3) . . . . ?
N6 C40 C41 C42 0.9(5) . . . . ?
N7 N2 C1 C2 0.3(4) . . . . ?
N7 C7 C8 C9 -179.2(3) . . . . ?
N8 N3 C4 C5 1.0(4) . . . . ?
N9 N6 C40 C41 0.1(5) . . . . ?
N9 C46 C47 C48 -177.9(3) . . . . ?
N10 N5 C43 C44 0.0(5) . . . . ?
C1 N2 N7 C3 -0.4(4) . . . . ?
C1 N2 N7 C7 180.0(3) . . . . ?
C1 C2 C3 N7 -0.1(5) . . . . ?
C3 N7 C7 N1 -177.6(3) . . . . ?
C3 N7 C7 C8 3.3(5) . . . . ?
C4 N3 N8 C6 -1.1(4) . . . . ?
C4 N3 N8 C11 -178.6(3) . . . . ?
C4 C5 C6 N8 -0.1(4) . . . . ?
C6 N8 C11 N1 -172.0(3) . . . . ?
C6 N8 C11 C10 8.2(5) . . . . ?
C7 N1 C11 N8 178.1(3) . . . . ?
C7 N1 C11 C10 -2.0(4) . . . . ?
C7 N7 C3 C2 179.9(3) . . . . ?
C7 C8 C9 C10 -2.3(5) . . . . ?
C7 C8 C9 C12 176.9(3) . . . . ?
C8 C9 C10 C11 0.8(5) . . . . ?
C8 C9 C12 C13 -162.0(3) . . . . ?
C9 C10 C11 N1 1.4(5) . . . . ?
C9 C10 C11 N8 -178.8(3) . . . . ?
C9 C12 C13 C14 176.7(3) . . . . ?
C10 C9 C12 C13 17.2(5) . . . . ?
C11 N1 C7 N7 -178.7(3) . . . . ?
C11 N1 C7 C8 0.4(4) . . . . ?
C11 N8 C6 C5 177.9(3) . . . . ?
C12 C9 C10 C11 -178.4(3) . . . . ?
C12 C13 C14 C15 11.8(6) . . . . ?
C12 C13 C14 C19 -166.5(4) . . . . ?
C13 C14 C15 C16 -177.5(3) . . . . ?
C13 C14 C19 C18 175.8(3) . . . . ?
C14 C15 C16 C17 1.3(5) . . . . ?
C15 C14 C19 C18 -2.6(5) . . . . ?
C15 C16 C17 C18 -1.8(5) . . . . ?
C15 C16 C17 C20 172.2(3) . . . . ?
C16 C17 C18 C19 0.1(5) . . . . ?
C16 C17 C20 C21 -112.1(4) . . . . ?
C16 C17 C20 C27 62.8(5) . . . . ?
C17 C18 C19 C14 2.2(6) . . . . ?
C17 C20 C21 C22 34.0(5) . . . . ?
C17 C20 C21 C26 -143.3(3) . . . . ?
C17 C20 C27 C28 15.3(5) . . . . ?
C17 C20 C27 C34 -162.6(3) . . . . ?
C18 C17 C20 C21 61.5(4) . . . . ?
C18 C17 C20 C27 -123.5(4) . . . . ?
C19 C14 C15 C16 0.9(5) . . . . ?
C20 C17 C18 C19 -173.7(3) . . . . ?
C20 C21 C22 C23 -178.4(4) . . . . ?
C20 C21 C26 C25 179.0(4) . . . . ?
C20 C27 C28 C29 44.6(5) . . . . ?
C20 C27 C28 C33 -140.5(3) . . . . ?
C20 C27 C34 C35 -131.3(4) . . . . ?
C20 C27 C34 C39 52.4(5) . . . . ?
C21 C20 C27 C28 -170.2(3) . . . . ?
C21 C20 C27 C34 11.8(5) . . . . ?
C21 C22 C23 C24 -0.1(7) . . . . ?
C22 C21 C26 C25 1.7(6) . . . . ?
C22 C23 C24 C25 0.7(7) . . . . ?
C23 C24 C25 C26 -0.1(7) . . . . ?
C24 C25 C26 C21 -1.2(6) . . . . ?
C26 C21 C22 C23 -1.0(6) . . . . ?
C27 C20 C21 C22 -140.9(4) . . . . ?
C27 C20 C21 C26 41.8(5) . . . . ?
C27 C28 C29 C30 175.2(3) . . . . ?
C27 C28 C33 C32 -176.0(3) . . . . ?
C27 C34 C35 C36 -177.5(4) . . . . ?
C27 C34 C39 C38 176.8(4) . . . . ?
C28 C27 C34 C35 50.5(5) . . . . ?
C28 C27 C34 C39 -125.7(4) . . . . ?
C28 C29 C30 C31 0.5(6) . . . . ?
C29 C28 C33 C32 -0.8(5) . . . . ?
C29 C30 C31 C32 -0.5(7) . . . . ?
C30 C31 C32 C33 -0.2(6) . . . . ?
C31 C32 C33 C28 0.9(6) . . . . ?
C33 C28 C29 C30 0.2(5) . . . . ?
C34 C27 C28 C29 -137.3(3) . . . . ?
C34 C27 C28 C33 37.6(4) . . . . ?
C34 C35 C36 C37 0.3(6) . . . . ?
C35 C34 C39 C38 0.4(6) . . . . ?
C35 C36 C37 C38 1.4(7) . . . . ?
C36 C37 C38 C39 -2.1(7) . . . . ?
C37 C38 C39 C34 1.2(6) . . . . ?
C39 C34 C35 C36 -1.2(6) . . . . ?
C40 N6 N9 C42 -1.1(4) . . . . ?
C40 N6 N9 C46 -177.1(3) . . . . ?
C40 C41 C42 N9 -1.5(5) . . . . ?
C42 N9 C46 N4 -170.1(4) . . . . ?
C42 N9 C46 C47 10.0(6) . . . . ?
C43 N5 N10 C45 -0.1(5) . . . . ?
C43 N5 N10 C50 -178.9(4) . . . . ?
C43 C44 C45 N10 -0.2(6) . . . . ?
C45 N10 C50 N4 179.7(4) . . . . ?
C45 N10 C50 C49 0.0(7) . . . . ?
C46 N4 C50 N10 -179.0(3) . . . . ?
C46 N4 C50 C49 0.7(5) . . . . ?
C46 N9 C42 C41 177.1(4) . . . . ?
C46 C47 C48 C49 -0.6(6) . . . . ?
C46 C47 C48 C51 179.3(4) . . . . ?
C47 C48 C49 C50 -0.8(6) . . . . ?
C47 C48 C51 C52 17.0(7) . . . . ?
C48 C49 C50 N4 0.8(6) . . . . ?
C48 C49 C50 N10 -179.6(4) . . . . ?
C48 C51 C52 C53 179.1(4) . . . . ?
C49 C48 C51 C52 -163.1(4) . . . . ?
C50 N4 C46 N9 177.9(3) . . . . ?
C50 N4 C46 C47 -2.2(5) . . . . ?
C50 N10 C45 C44 178.7(5) . . . . ?
C51 C48 C49 C50 179.3(4) . . . . ?
C51 C52 C53 C54 -170.0(4) . . . . ?
C51 C52 C53 C58 9.4(7) . . . . ?
C52 C53 C54 C55 -179.6(3) . . . . ?
C52 C53 C58 C57 179.4(4) . . . . ?
C53 C54 C55 C56 0.9(6) . . . . ?
C54 C53 C58 C57 -1.1(6) . . . . ?
C54 C55 C56 C57 -2.4(5) . . . . ?
C54 C55 C56 C59 179.1(3) . . . . ?
C55 C56 C57 C58 2.2(6) . . . . ?
C55 C56 C59 C60 131.1(4) . . . . ?
C55 C56 C59 C66 -47.3(5) . . . . ?
C56 C57 C58 C53 -0.4(6) . . . . ?
C56 C59 C60 C61 -44.5(4) . . . . ?
C56 C59 C60 C65 133.9(3) . . . . ?
C56 C59 C66 C67 -8.3(6) . . . . ?
C56 C59 C66 C73 169.4(3) . . . . ?
C57 C56 C59 C60 -47.4(5) . . . . ?
C57 C56 C59 C66 134.3(4) . . . . ?
C58 C53 C54 C55 0.9(6) . . . . ?
C59 C56 C57 C58 -179.4(4) . . . . ?
C59 C60 C61 C62 -179.6(3) . . . . ?
C59 C60 C65 C64 -179.6(3) . . . . ?
C59 C66 C67 C68 -47.4(5) . . . . ?
C59 C66 C67 C72 130.6(4) . . . . ?
C59 C66 C73 C74 131.7(4) . . . . ?
C59 C66 C73 C78 -51.0(5) . . . . ?
C60 C59 C66 C67 173.5(3) . . . . ?
C60 C59 C66 C73 -8.9(6) . . . . ?
C60 C61 C62 C63 -1.5(6) . . . . ?
C61 C60 C65 C64 -1.2(5) . . . . ?
C61 C62 C63 C64 0.3(6) . . . . ?
C62 C63 C64 C65 0.4(6) . . . . ?
C63 C64 C65 C60 0.0(6) . . . . ?
C65 C60 C61 C62 1.9(5) . . . . ?
C66 C59 C60 C61 133.8(4) . . . . ?
C66 C59 C60 C65 -47.7(5) . . . . ?
C66 C67 C68 C69 175.3(4) . . . . ?
C66 C67 C72 C71 -175.2(4) . . . . ?
C66 C73 C74 C75 178.2(4) . . . . ?
C66 C73 C78 C77 -178.7(4) . . . . ?
C67 C66 C73 C74 -50.5(5) . . . . ?
C67 C66 C73 C78 126.8(4) . . . . ?
C67 C68 C69 C70 1.2(7) . . . . ?
C68 C67 C72 C71 2.9(6) . . . . ?
C68 C69 C70 C71 0.2(8) . . . . ?
C69 C70 C71 C72 0.0(8) . . . . ?
C70 C71 C72 C67 -1.6(7) . . . . ?
C72 C67 C68 C69 -2.7(6) . . . . ?
C73 C66 C67 C68 134.8(4) . . . . ?
C73 C66 C67 C72 -47.2(5) . . . . ?
C73 C74 C75 C76 0.8(8) . . . . ?
C74 C73 C78 C77 -1.3(6) . . . . ?
C74 C75 C76 C77 -1.8(8) . . . . ?
C75 C76 C77 C78 1.3(8) . . . . ?
C76 C77 C78 C73 0.3(7) . . . . ?
C78 C73 C74 C75 0.7(7) . . . . ?

loop_
_platon_squeeze_void_nr
_platon_squeeze_void_average_x
_platon_squeeze_void_average_y
_platon_squeeze_void_average_z
_platon_squeeze_void_volume
_platon_squeeze_void_count_electrons
_platon_squeeze_void_content
1 0.175 0.663 0.205 24 0 ' '
2 0.500 1.000 0.500 185 36 '2 CH3OH'
3 0.381 0.239 0.821 15 0 ' '
4 0.487 0.244 0.678 17 0 ' '
5 0.515 0.756 0.319 18 0 ' '
6 0.621 0.761 0.176 15 0 ' '
7 0.824 0.337 0.795 24 0 ' '
